data_7001753
loop_
_publ_author_name
'Poineau, Frederic'
'Gagliardi, Laura'
'Forster, Paul M.'
'Sattelberger, Alfred P.'
'Czerwinski, Kenneth R.'

_publ_section_title
;
 Crystal structure of octabromoditechnetate(iii) and a
 multi-configurational quantum chemical study of the \d\\rightarrow \d*
 transition in quadruply bonded [M2X8]2&#x2212; dimers (M = Tc, Re; X =
 Cl, Br)
;
_journal_issue 30
_journal_name_full 'Dalton Transactions'
_journal_page_first 5954
_journal_page_last 5959
_journal_paper_doi 10.1039/b902106j
_journal_year 2009
_chemical_formula_sum 'C22 H48 Br4 N O2 Tc'
_chemical_formula_weight 776.25
_chemical_name_systematic
;
?
;
_space_group_IT_number 14
_symmetry_cell_setting monoclinic
_symmetry_space_group_name_Hall '-P 2yn'
_symmetry_space_group_name_H-M 'P 1 21/n 1'
_atom_sites_solution_hydrogens geom
_atom_sites_solution_primary direct
_atom_sites_solution_secondary difmap
_audit_creation_method SHELXL-97
_cell_angle_alpha 90.00
_cell_angle_beta 109.1070(10)
_cell_angle_gamma 90.00
_cell_formula_units_Z 4
_cell_length_a 13.8959(8)
_cell_length_b 15.2597(9)
_cell_length_c 15.5741(9)
_cell_measurement_temperature 149(2)
_cell_volume 3120.5(3)
_computing_structure_refinement 'SHELXL-97 (Sheldrick, 1997)'
_computing_structure_solution 'SHELXS-97 (Sheldrick, 1990)'
_diffrn_ambient_temperature 150(2)
_diffrn_measured_fraction_theta_full 0.875
_diffrn_measured_fraction_theta_max 0.875
_diffrn_measurement_device_type APEXII
_diffrn_radiation_monochromator graphite
_diffrn_radiation_source 'fine-focus sealed tube'
_diffrn_radiation_type MoK\a
_diffrn_radiation_wavelength 0.71073
_diffrn_reflns_av_R_equivalents 0.0197
_diffrn_reflns_av_sigmaI/netI 0.0283
_diffrn_reflns_limit_h_max 12
_diffrn_reflns_limit_h_min -13
_diffrn_reflns_limit_k_max 6
_diffrn_reflns_limit_k_min -15
_diffrn_reflns_limit_l_max 15
_diffrn_reflns_limit_l_min -14
_diffrn_reflns_number 5630
_diffrn_reflns_theta_full 20.95
_diffrn_reflns_theta_max 20.95
_diffrn_reflns_theta_min 1.71
_exptl_absorpt_coefficient_mu 5.600
_exptl_absorpt_correction_T_max 0.7446
_exptl_absorpt_correction_T_min 0.5728
_exptl_absorpt_correction_type multi-scan
_exptl_crystal_density_diffrn 1.652
_exptl_crystal_density_method 'not measured'
_exptl_crystal_F_000 1544
_exptl_crystal_size_max 0.28
_exptl_crystal_size_mid 0.20
_exptl_crystal_size_min 0.13
_refine_diff_density_max 0.612
_refine_diff_density_min -0.548
_refine_diff_density_rms 0.074
_refine_ls_extinction_coef none
_refine_ls_extinction_method none
_refine_ls_goodness_of_fit_ref 1.008
_refine_ls_hydrogen_treatment constr
_refine_ls_matrix_type full
_refine_ls_number_parameters 280
_refine_ls_number_reflns 2907
_refine_ls_number_restraints 1
_refine_ls_restrained_S_all 1.007
_refine_ls_R_factor_all 0.0365
_refine_ls_R_factor_gt 0.0280
_refine_ls_shift/su_max 0.000
_refine_ls_shift/su_mean 0.000
_refine_ls_structure_factor_coef Fsqd
_refine_ls_weighting_details 'calc w=1/[\s^2^(Fo^2^)+(0.0464P)^2^+0.0000P] where P=(Fo^2^+2Fc^2^)/3'
_refine_ls_weighting_scheme calc
_refine_ls_wR_factor_gt 0.0664
_refine_ls_wR_factor_ref 0.0696
_reflns_number_gt 2453
_reflns_number_total 2907
_reflns_threshold_expression >2sigma(I)
_cod_data_source_file b902106j.txt
_cod_data_source_block tc2br8_0m
_cod_depositor_comments
;
The following automatic conversions were performed:
'_symmetry_cell_setting' value 'Monoclinic' changed to 'monoclinic'
according to '/home/saulius/struct/CIF-dictionaries/cif_core.dic'
dictionary named 'cif_core.dic' version 2.4.1 from 2010-06-29.

Automatic conversion script
Id: cif_fix_enum 1527 2010-12-29 10:47:43Z saulius 
;
_cod_original_sg_symbol_H-M P2(1)/n
_cod_database_code 7001753

loop_
_symmetry_equiv_pos_as_xyz
'x, y, z'
'-x+1/2, y+1/2, -z+1/2'
'-x, -y, -z'
'x-1/2, -y-1/2, z-1/2'

loop_
_atom_site_label
_atom_site_type_symbol
_atom_site_fract_x
_atom_site_fract_y
_atom_site_fract_z
_atom_site_U_iso_or_equiv
_atom_site_adp_type
_atom_site_occupancy
_atom_site_symmetry_multiplicity
_atom_site_calc_flag
_atom_site_refinement_flags
_atom_site_disorder_assembly
_atom_site_disorder_group
Tc1A Tc 0.01968(3) 0.43754(3) 0.03401(3) 0.02041(19) Uani 0.9196(11) 1 d P . .
Tc1B Tc -0.0250(7) 0.4687(5) -0.0629(7) 0.020 Uiso 0.0501(9) 1 d P . .
Tc2B Tc 0.0715(10) 0.5049(9) -0.0042(10) 0.020 Uiso 0.0303(9) 1 d P . .
Br1 Br 0.11467(4) 0.35981(4) -0.05286(4) 0.03110(19) Uani 1 1 d . . .
Br2 Br -0.04894(5) 0.44196(4) 0.16119(4) 0.0447(2) Uani 1 1 d . . .
Br3 Br -0.12410(4) 0.33907(4) -0.04348(4) 0.0381(2) Uani 1 1 d . . .
Br4 Br 0.18743(4) 0.46151(4) 0.15152(4) 0.0383(2) Uani 1 1 d . . .
N1 N -0.0895(3) 0.2834(3) -0.3558(3) 0.0235(12) Uani 1 1 d . . .
C11 C 0.0092(4) 0.3363(3) -0.3262(4) 0.0279(14) Uani 1 1 d . . .
H11A H -0.0041 0.3940 -0.3568 0.033 Uiso 1 1 calc R . .
H11B H 0.0291 0.3469 -0.2600 0.033 Uiso 1 1 calc R . .
C12 C 0.0987(4) 0.2935(4) -0.3464(4) 0.0332(15) Uani 1 1 d . . .
H12A H 0.1159 0.2372 -0.3135 0.040 Uiso 1 1 calc R . .
H12B H 0.0801 0.2815 -0.4123 0.040 Uiso 1 1 calc R . .
C13 C 0.1890(4) 0.3543(5) -0.3168(5) 0.060(2) Uani 1 1 d . . .
H13A H 0.2056 0.3668 -0.2511 0.073 Uiso 1 1 calc R . .
H13B H 0.1704 0.4105 -0.3499 0.073 Uiso 1 1 calc R . .
C14 C 0.2836(5) 0.3175(5) -0.3333(5) 0.072(2) Uani 1 1 d . . .
H14A H 0.3398 0.3593 -0.3114 0.109 Uiso 1 1 calc R . .
H14B H 0.2689 0.3075 -0.3985 0.109 Uiso 1 1 calc R . .
H14C H 0.3027 0.2619 -0.3006 0.109 Uiso 1 1 calc R . .
C21 C -0.1284(4) 0.2703(3) -0.4580(4) 0.0268(15) Uani 1 1 d . . .
H21A H -0.0776 0.2347 -0.4746 0.032 Uiso 1 1 calc R . .
H21B H -0.1918 0.2354 -0.4734 0.032 Uiso 1 1 calc R . .
C22 C -0.1502(4) 0.3515(3) -0.5174(4) 0.0310(15) Uani 1 1 d . . .
H22A H -0.1967 0.3909 -0.4992 0.037 Uiso 1 1 calc R . .
H22B H -0.0860 0.3836 -0.5099 0.037 Uiso 1 1 calc R . .
C23 C -0.1987(5) 0.3246(4) -0.6157(4) 0.0392(17) Uani 1 1 d . . .
H23A H -0.2644 0.2953 -0.6228 0.047 Uiso 1 1 calc R . .
H23B H -0.1539 0.2817 -0.6316 0.047 Uiso 1 1 calc R . .
C24 C -0.2173(5) 0.4014(4) -0.6813(4) 0.0524(19) Uani 1 1 d . . .
H24A H -0.2486 0.3801 -0.7436 0.079 Uiso 1 1 calc R . .
H24B H -0.1524 0.4300 -0.6756 0.079 Uiso 1 1 calc R . .
H24C H -0.2630 0.4436 -0.6669 0.079 Uiso 1 1 calc R . .
C31 C -0.1637(4) 0.3362(3) -0.3224(4) 0.0266(14) Uani 1 1 d . . .
H31A H -0.1359 0.3402 -0.2554 0.032 Uiso 1 1 calc R . .
H31B H -0.1675 0.3965 -0.3468 0.032 Uiso 1 1 calc R . .
C32 C -0.2713(4) 0.2988(4) -0.3491(4) 0.0309(15) Uani 1 1 d . . .
H32A H -0.2999 0.2935 -0.4160 0.037 Uiso 1 1 calc R . .
H32B H -0.2693 0.2396 -0.3225 0.037 Uiso 1 1 calc R . .
C33 C -0.3381(4) 0.3583(4) -0.3149(4) 0.0360(16) Uani 1 1 d . . .
H33A H -0.3382 0.4177 -0.3405 0.043 Uiso 1 1 calc R . .
H33B H -0.3091 0.3628 -0.2480 0.043 Uiso 1 1 calc R . .
C34 C -0.4473(4) 0.3253(4) -0.3407(4) 0.0414(17) Uani 1 1 d . . .
H34A H -0.4874 0.3655 -0.3169 0.062 Uiso 1 1 calc R . .
H34B H -0.4478 0.2668 -0.3148 0.062 Uiso 1 1 calc R . .
H34C H -0.4770 0.3222 -0.4071 0.062 Uiso 1 1 calc R . .
C41 C -0.0742(4) 0.1914(3) -0.3162(4) 0.0220(14) Uani 1 1 d . . .
H41A H -0.1410 0.1613 -0.3363 0.026 Uiso 1 1 calc R . .
H41B H -0.0289 0.1594 -0.3429 0.026 Uiso 1 1 calc R . .
C42 C -0.0304(4) 0.1835(3) -0.2144(4) 0.0301(16) Uani 1 1 d . . .
H42A H 0.0350 0.2156 -0.1922 0.036 Uiso 1 1 calc R . .
H42B H -0.0779 0.2100 -0.1862 0.036 Uiso 1 1 calc R . .
C43 C -0.0134(4) 0.0886(4) -0.1873(4) 0.0359(16) Uani 1 1 d . . .
H43A H 0.0322 0.0621 -0.2175 0.043 Uiso 1 1 calc R . .
H43B H -0.0793 0.0572 -0.2088 0.043 Uiso 1 1 calc R . .
C44 C 0.0337(5) 0.0767(4) -0.0845(4) 0.0504(19) Uani 1 1 d . . .
H44A H 0.0438 0.0141 -0.0703 0.076 Uiso 1 1 calc R . .
H44B H -0.0120 0.1013 -0.0544 0.076 Uiso 1 1 calc R . .
H44C H 0.0994 0.1069 -0.0630 0.076 Uiso 1 1 calc R . .
C1 C 0.2528(6) 0.9033(6) 0.0896(6) 0.087(3) Uani 1 1 d . . .
H1A H 0.2298 0.9622 0.0671 0.131 Uiso 1 1 calc R . .
H1B H 0.2541 0.8978 0.1526 0.131 Uiso 1 1 calc R . .
H1C H 0.2058 0.8597 0.0519 0.131 Uiso 1 1 calc R . .
C2 C 0.3547(6) 0.8884(5) 0.0852(5) 0.056(2) Uani 1 1 d . . .
C3 C 0.4015(6) 0.8037(5) 0.1165(6) 0.084(3) Uani 1 1 d . . .
H3A H 0.4696 0.8019 0.1106 0.125 Uiso 1 1 calc R . .
H3B H 0.3594 0.7570 0.0796 0.125 Uiso 1 1 calc R . .
H3C H 0.4070 0.7953 0.1803 0.125 Uiso 1 1 calc R . .
O1 O 0.3997(5) 0.9435(4) 0.0582(5) 0.119(2) Uani 1 1 d . . .
O2 O 0.0467(3) 0.1081(3) -0.4582(3) 0.0661(14) Uani 1 1 d . . .
C4 C 0.0882(10) 0.0619(6) -0.5868(8) 0.166(6) Uani 1 1 d . . .
H4A H 0.0398 0.1077 -0.6176 0.248 Uiso 1 1 calc R . .
H4B H 0.0635 0.0049 -0.6143 0.248 Uiso 1 1 calc R . .
H4C H 0.1548 0.0742 -0.5931 0.248 Uiso 1 1 calc R . .
C5 C 0.0982(6) 0.0601(5) -0.4864(7) 0.082(3) Uani 1 1 d . . .
C6 C 0.1673(7) -0.0012(8) -0.4287(10) 0.211(9) Uani 1 1 d . . .
H6A H 0.1689 0.0072 -0.3659 0.316 Uiso 1 1 calc R . .
H6B H 0.2356 0.0081 -0.4324 0.316 Uiso 1 1 calc R . .
H6C H 0.1448 -0.0610 -0.4483 0.316 Uiso 1 1 calc R . .

loop_
_atom_site_aniso_label
_atom_site_aniso_U_11
_atom_site_aniso_U_22
_atom_site_aniso_U_33
_atom_site_aniso_U_23
_atom_site_aniso_U_13
_atom_site_aniso_U_12
Tc1A 0.0168(3) 0.0237(3) 0.0189(4) 0.0007(2) 0.0034(3) 0.0026(2)
Br1 0.0294(3) 0.0337(4) 0.0306(5) -0.0024(3) 0.0102(3) 0.0082(3)
Br2 0.0581(4) 0.0494(4) 0.0376(5) 0.0140(3) 0.0307(4) 0.0159(3)
Br3 0.0252(3) 0.0320(3) 0.0504(5) -0.0002(3) 0.0034(3) -0.0053(3)
Br4 0.0297(4) 0.0371(4) 0.0325(5) -0.0042(3) -0.0112(3) 0.0054(3)
N1 0.020(2) 0.028(3) 0.024(4) -0.005(2) 0.010(2) -0.002(2)
C11 0.023(3) 0.029(3) 0.028(4) -0.005(3) 0.002(3) -0.008(3)
C12 0.023(3) 0.044(4) 0.033(5) -0.006(3) 0.009(3) -0.004(3)
C13 0.029(4) 0.066(5) 0.089(6) -0.015(4) 0.022(4) -0.016(3)
C14 0.032(4) 0.107(7) 0.085(6) -0.001(5) 0.028(4) -0.011(4)
C21 0.025(3) 0.029(3) 0.029(5) -0.008(3) 0.012(3) -0.002(3)
C22 0.030(3) 0.033(4) 0.032(5) 0.001(3) 0.012(3) -0.003(3)
C23 0.042(4) 0.041(4) 0.031(5) 0.006(3) 0.008(4) -0.002(3)
C24 0.054(4) 0.062(5) 0.036(5) 0.012(4) 0.007(4) 0.000(4)
C31 0.024(3) 0.027(3) 0.026(4) -0.009(3) 0.005(3) 0.002(3)
C32 0.028(3) 0.033(3) 0.033(4) -0.004(3) 0.012(3) -0.001(3)
C33 0.022(3) 0.038(4) 0.051(5) -0.010(3) 0.017(3) -0.003(3)
C34 0.027(3) 0.060(4) 0.039(5) 0.002(3) 0.014(3) -0.001(3)
C41 0.019(3) 0.025(3) 0.018(5) -0.002(3) 0.001(3) 0.000(2)
C42 0.032(3) 0.035(4) 0.020(5) -0.006(3) 0.003(3) -0.007(3)
C43 0.036(3) 0.036(4) 0.035(5) 0.005(3) 0.011(3) 0.000(3)
C44 0.054(4) 0.060(5) 0.032(6) 0.011(4) 0.006(4) -0.009(4)
C1 0.081(6) 0.097(7) 0.090(7) -0.034(5) 0.036(5) -0.001(5)
C2 0.075(5) 0.049(5) 0.043(5) 0.005(4) 0.018(4) -0.011(4)
C3 0.083(6) 0.077(6) 0.080(7) 0.023(5) 0.013(5) 0.005(5)
O1 0.109(5) 0.106(5) 0.143(6) 0.050(4) 0.041(4) -0.017(4)
O2 0.058(3) 0.060(3) 0.096(4) -0.039(3) 0.046(3) -0.008(3)
C4 0.265(15) 0.113(9) 0.215(13) -0.103(9) 0.211(13) -0.108(9)
C5 0.048(5) 0.073(6) 0.140(9) -0.079(6) 0.050(6) -0.042(5)
C6 0.054(6) 0.163(11) 0.33(2) -0.157(12) -0.058(9) 0.045(7)

loop_
_atom_type_symbol
_atom_type_description
_atom_type_scat_dispersion_real
_atom_type_scat_dispersion_imag
_atom_type_scat_source
C C 0.0033 0.0016 'International Tables Vol C Tables 4.2.6.8 and 6.1.1.4'
H H 0.0000 0.0000 'International Tables Vol C Tables 4.2.6.8 and 6.1.1.4'
N N 0.0061 0.0033 'International Tables Vol C Tables 4.2.6.8 and 6.1.1.4'
Br Br -0.2901 2.4595 'International Tables Vol C Tables 4.2.6.8 and 6.1.1.4'
Tc Tc -1.4390 0.7593 'International Tables Vol C Tables 4.2.6.8 and 6.1.1.4'
O O 0.0106 0.0060 'International Tables Vol C Tables 4.2.6.8 and 6.1.1.4'

loop_
_geom_angle_atom_site_label_1
_geom_angle_atom_site_label_2
_geom_angle_atom_site_label_3
_geom_angle
_geom_angle_site_symmetry_1
_geom_angle_site_symmetry_3
_geom_angle_publ_flag
Tc2B Tc1A Tc2B 86.7(8) 3_565 . ?
Tc2B Tc1A Tc1B 58.7(6) 3_565 3_565 ?
Tc2B Tc1A Tc1B 58.4(7) . 3_565 ?
Tc2B Tc1A Tc1B 58.1(7) 3_565 . ?
Tc2B Tc1A Tc1B 58.4(7) . . ?
Tc1B Tc1A Tc1B 87.8(5) 3_565 . ?
Tc2B Tc1A Tc1A 43.3(5) 3_565 3_565 ?
Tc2B Tc1A Tc1A 43.3(5) . 3_565 ?
Tc1B Tc1A Tc1A 44.2(4) 3_565 3_565 ?
Tc1B Tc1A Tc1A 43.7(3) . 3_565 ?
Tc2B Tc1A Br2 73.7(6) 3_565 . ?
Tc2B Tc1A Br2 132.0(6) . . ?
Tc1B Tc1A Br2 74.1(3) 3_565 . ?
Tc1B Tc1A Br2 130.9(3) . . ?
Tc1A Tc1A Br2 105.50(3) 3_565 . ?
Tc2B Tc1A Br4 130.1(5) 3_565 . ?
Tc2B Tc1A Br4 74.4(6) . . ?
Tc1B Tc1A Br4 72.2(4) 3_565 . ?
Tc1B Tc1A Br4 132.3(3) . . ?
Tc1A Tc1A Br4 104.95(3) 3_565 . ?
Br2 Tc1A Br4 85.42(3) . . ?
Tc2B Tc1A Br3 74.7(5) 3_565 . ?
Tc2B Tc1A Br3 130.1(6) . . ?
Tc1B Tc1A Br3 132.9(3) 3_565 . ?
Tc1B Tc1A Br3 72.6(3) . . ?
Tc1A Tc1A Br3 105.18(3) 3_565 . ?
Br2 Tc1A Br3 86.88(3) . . ?
Br4 Tc1A Br3 149.87(3) . . ?
Tc2B Tc1A Br1 131.6(6) 3_565 . ?
Tc2B Tc1A Br1 72.4(5) . . ?
Tc1B Tc1A Br1 129.7(3) 3_565 . ?
Tc1B Tc1A Br1 73.9(3) . . ?
Tc1A Tc1A Br1 104.41(3) 3_565 . ?
Br2 Tc1A Br1 150.08(3) . . ?
Br4 Tc1A Br1 86.18(2) . . ?
Br3 Tc1A Br1 86.13(3) . . ?
Tc2B Tc1B Tc2B 88.8(9) 3_565 . ?
Tc2B Tc1B Tc1A 60.6(6) 3_565 3_565 ?
Tc2B Tc1B Tc1A 60.4(6) . 3_565 ?
Tc2B Tc1B Tc1A 60.2(7) 3_565 . ?
Tc2B Tc1B Tc1A 60.1(7) . . ?
Tc1A Tc1B Tc1A 92.2(5) 3_565 . ?
Tc2B Tc1B Tc1B 44.6(7) 3_565 3_565 ?
Tc2B Tc1B Tc1B 44.3(7) . 3_565 ?
Tc1A Tc1B Tc1B 46.4(3) 3_565 3_565 ?
Tc1A Tc1B Tc1B 45.8(4) . 3_565 ?
Tc2B Tc1B Br4 75.1(7) 3_565 3_565 ?
Tc2B Tc1B Br4 132.1(7) . 3_565 ?
Tc1A Tc1B Br4 72.6(3) 3_565 3_565 ?
Tc1A Tc1B Br4 134.2(5) . 3_565 ?
Tc1B Tc1B Br4 106.9(5) 3_565 3_565 ?
Tc2B Tc1B Br3 74.9(6) 3_565 . ?
Tc2B Tc1B Br3 131.0(8) . . ?
Tc1A Tc1B Br3 134.5(5) 3_565 . ?
Tc1A Tc1B Br3 72.0(3) . . ?
Tc1B Tc1B Br3 106.2(6) 3_565 . ?
Br4 Tc1B Br3 88.3(3) 3_565 . ?
Tc2B Tc1B Br2 131.0(7) 3_565 3_565 ?
Tc2B Tc1B Br2 72.6(7) . 3_565 ?
Tc1A Tc1B Br2 70.9(3) 3_565 3_565 ?
Tc1A Tc1B Br2 131.7(5) . 3_565 ?
Tc1B Tc1B Br2 104.4(5) 3_565 3_565 ?
Br4 Tc1B Br2 84.6(3) 3_565 3_565 ?
Br3 Tc1B Br2 149.4(4) . 3_565 ?
Tc2B Tc1B Br1 130.7(8) 3_565 . ?
Tc2B Tc1B Br1 71.3(6) . . ?
Tc1A Tc1B Br1 130.6(5) 3_565 . ?
Tc1A Tc1B Br1 70.9(3) . . ?
Tc1B Tc1B Br1 103.3(6) 3_565 . ?
Br4 Tc1B Br1 149.7(4) 3_565 . ?
Br3 Tc1B Br1 85.0(3) . . ?
Br2 Tc1B Br1 86.3(3) 3_565 . ?
Tc1B Tc2B Tc1B 91.2(9) 3_565 . ?
Tc1B Tc2B Tc1A 61.7(7) 3_565 3_565 ?
Tc1B Tc2B Tc1A 60.9(6) . 3_565 ?
Tc1B Tc2B Tc1A 61.0(6) 3_565 . ?
Tc1B Tc2B Tc1A 61.5(7) . . ?
Tc1A Tc2B Tc1A 93.3(8) 3_565 . ?
Tc1B Tc2B Tc2B 45.7(7) 3_565 3_565 ?
Tc1B Tc2B Tc2B 45.4(7) . 3_565 ?
Tc1A Tc2B Tc2B 46.7(6) 3_565 3_565 ?
Tc1A Tc2B Tc2B 46.7(6) . 3_565 ?
Tc1B Tc2B Br1 132.6(9) 3_565 . ?
Tc1B Tc2B Br1 74.7(6) . . ?
Tc1A Tc2B Br1 134.4(8) 3_565 . ?
Tc1A Tc2B Br1 72.7(5) . . ?
Tc2B Tc2B Br1 107.0(9) 3_565 . ?
Tc1B Tc2B Br2 132.1(9) 3_565 3_565 ?
Tc1B Tc2B Br2 73.4(7) . 3_565 ?
Tc1A Tc2B Br2 71.4(6) 3_565 3_565 ?
Tc1A Tc2B Br2 134.0(8) . 3_565 ?
Tc2B Tc2B Br2 105.9(10) 3_565 3_565 ?
Br1 Tc2B Br2 87.5(5) . 3_565 ?
Tc1B Tc2B Br4 71.1(7) 3_565 . ?
Tc1B Tc2B Br4 132.0(9) . . ?
Tc1A Tc2B Br4 131.8(8) 3_565 . ?
Tc1A Tc2B Br4 71.0(6) . . ?
Tc2B Tc2B Br4 104.4(10) 3_565 . ?
Br1 Tc2B Br4 85.3(4) . . ?
Br2 Tc2B Br4 149.7(6) 3_565 . ?
Tc1B Tc2B Br3 71.4(6) 3_565 3_565 ?
Tc1B Tc2B Br3 131.0(8) . 3_565 ?
Tc1A Tc2B Br3 70.7(5) 3_565 3_565 ?
Tc1A Tc2B Br3 131.6(8) . 3_565 ?
Tc2B Tc2B Br3 104.1(9) 3_565 3_565 ?
Br1 Tc2B Br3 148.9(6) . 3_565 ?
Br2 Tc2B Br3 85.0(4) 3_565 3_565 ?
Br4 Tc2B Br3 86.1(4) . 3_565 ?
Tc2B Br1 Tc1A 34.9(3) . . ?
Tc2B Br1 Tc1B 34.0(4) . . ?
Tc1A Br1 Tc1B 35.1(2) . . ?
Tc1A Br2 Tc2B 34.9(3) . 3_565 ?
Tc1A Br2 Tc1B 35.0(2) . 3_565 ?
Tc2B Br2 Tc1B 34.0(4) 3_565 3_565 ?
Tc1A Br3 Tc1B 35.4(2) . . ?
Tc1A Br3 Tc2B 34.5(3) . 3_565 ?
Tc1B Br3 Tc2B 33.7(4) . 3_565 ?
Tc1B Br4 Tc1A 35.2(2) 3_565 . ?
Tc1B Br4 Tc2B 33.9(4) 3_565 . ?
Tc1A Br4 Tc2B 34.6(3) . . ?
C21 N1 C41 105.0(4) . . ?
C21 N1 C31 112.2(4) . . ?
C41 N1 C31 111.7(4) . . ?
C21 N1 C11 111.2(4) . . ?
C41 N1 C11 111.9(4) . . ?
C31 N1 C11 104.9(4) . . ?
C12 C11 N1 115.1(4) . . ?
C13 C12 C11 109.1(5) . . ?
C12 C13 C14 113.4(6) . . ?
C22 C21 N1 117.7(4) . . ?
C23 C22 C21 109.3(5) . . ?
C22 C23 C24 113.1(5) . . ?
C32 C31 N1 114.9(4) . . ?
C33 C32 C31 109.9(4) . . ?
C32 C33 C34 112.4(5) . . ?
C42 C41 N1 117.1(4) . . ?
C43 C42 C41 110.2(5) . . ?
C42 C43 C44 112.5(5) . . ?
O1 C2 C1 122.2(8) . . ?
O1 C2 C3 120.7(8) . . ?
C1 C2 C3 117.1(7) . . ?
O2 C5 C6 121.8(10) . . ?
O2 C5 C4 119.9(10) . . ?
C6 C5 C4 118.3(9) . . ?

loop_
_geom_bond_atom_site_label_1
_geom_bond_atom_site_label_2
_geom_bond_distance
_geom_bond_site_symmetry_2
_geom_bond_publ_flag
Tc1A Tc2B 1.486(14) 3_565 ?
Tc1A Tc2B 1.487(14) . ?
Tc1A Tc1B 1.494(8) 3_565 ?
Tc1A Tc1B 1.508(10) . ?
Tc1A Tc1A 2.1625(9) 3_565 ?
Tc1A Br2 2.4643(7) . ?
Tc1A Br4 2.4746(7) . ?
Tc1A Br3 2.4754(7) . ?
Tc1A Br1 2.4796(7) . ?
Tc1B Tc2B 1.454(17) 3_565 ?
Tc1B Tc2B 1.462(17) . ?
Tc1B Tc1A 1.494(8) 3_565 ?
Tc1B Tc1B 2.083(19) 3_565 ?
Tc1B Br4 2.469(9) 3_565 ?
Tc1B Br3 2.485(8) . ?
Tc1B Br2 2.508(9) 3_565 ?
Tc1B Br1 2.521(8) . ?
Tc2B Tc1B 1.454(17) 3_565 ?
Tc2B Tc1A 1.486(14) 3_565 ?
Tc2B Tc2B 2.04(3) 3_565 ?
Tc2B Br1 2.476(14) . ?
Tc2B Br2 2.496(15) 3_565 ?
Tc2B Br4 2.521(15) . ?
Tc2B Br3 2.530(14) 3_565 ?
Br2 Tc2B 2.496(15) 3_565 ?
Br2 Tc1B 2.508(9) 3_565 ?
Br3 Tc2B 2.530(14) 3_565 ?
Br4 Tc1B 2.469(9) 3_565 ?
N1 C21 1.517(7) . ?
N1 C41 1.519(6) . ?
N1 C31 1.527(6) . ?
N1 C11 1.527(6) . ?
C11 C12 1.525(7) . ?
C12 C13 1.507(8) . ?
C13 C14 1.527(9) . ?
C21 C22 1.517(7) . ?
C22 C23 1.513(8) . ?
C23 C24 1.520(8) . ?
C31 C32 1.525(7) . ?
C32 C33 1.514(7) . ?
C33 C34 1.523(7) . ?
C41 C42 1.507(8) . ?
C42 C43 1.505(7) . ?
C43 C44 1.529(8) . ?
C1 C2 1.457(10) . ?
C2 O1 1.202(8) . ?
C2 C3 1.458(9) . ?
O2 C5 1.204(8) . ?
C4 C5 1.524(13) . ?
C5 C6 1.428(13) . ?
